data_2228674
loop_
_publ_author_name
'Lemmerer, Andreas'

_publ_section_title
;
 Redetermination of the salt hexamethylenetetraminium fumarate
;
_journal_coeditor_code BT5439
_journal_issue 1
_journal_name_full 'Acta Crystallographica Section E'
_journal_page_first o214
_journal_paper_doi 10.1107/S1600536810052700
_journal_volume 67
_journal_year 2011
_chemical_formula_iupac 'C6 H13 N4 +, C4 H3 O4 -'
_chemical_formula_moiety 'C6 H13 N4 +, C4 H3 O4 -'
_chemical_formula_sum 'C10 H16 N4 O4'
_chemical_formula_weight 256.27
_chemical_name_common
;
hexamethylenetetraminium fumarate
;
_chemical_name_systematic
;
3,5,7-Triaza-1-azoniatricyclo[3.3.1.13,7]decane
(<i>E</i>)-3-carboxyprop-2-enoate
;
_space_group_IT_number 14
_symmetry_cell_setting monoclinic
_symmetry_space_group_name_Hall '-P 2ybc'
_symmetry_space_group_name_H-M 'P 1 21/c 1'
_audit_creation_method 'WinGX routine CIF_UPDATE'
_cell_angle_alpha 90
_cell_angle_beta 95.930(2)
_cell_angle_gamma 90
_cell_formula_units_Z 4
_cell_length_a 6.3020(3)
_cell_length_b 16.0828(8)
_cell_length_c 11.2205(6)
_cell_measurement_reflns_used 4463
_cell_measurement_temperature 173(2)
_cell_measurement_theta_max 28.27
_cell_measurement_theta_min 2.22
_cell_volume 1131.15(10)
_computing_cell_refinement 'SAINT-Plus (Bruker, 2004)'
_computing_data_collection 'APEX2 (Bruker, 2005)'
_computing_data_reduction 'SAINT-Plus and XPREP (Bruker, 2004)'
_computing_molecular_graphics
;
ORTEP-3 for Windows (Farrugia, 1997) and DIAMOND (Brandenburg,
1999)
;
_computing_publication_material
;
WinGX (Farrugia, 1999) and PLATON (Spek, 2009)
;
_computing_structure_refinement 'SHELXL97 (Sheldrick, 2008)'
_computing_structure_solution 'SHELXS97 (Sheldrick, 2008)'
_diffrn_ambient_temperature 173(2)
_diffrn_measured_fraction_theta_full 1
_diffrn_measured_fraction_theta_max 1
_diffrn_measurement_device_type 'Bruker APEXII CCD area-detector'
_diffrn_measurement_method \w
_diffrn_radiation_type MoK\a
_diffrn_radiation_wavelength 0.71073
_diffrn_reflns_av_R_equivalents 0.1141
_diffrn_reflns_limit_h_max 8
_diffrn_reflns_limit_h_min -8
_diffrn_reflns_limit_k_max 21
_diffrn_reflns_limit_k_min -21
_diffrn_reflns_limit_l_max 14
_diffrn_reflns_limit_l_min -11
_diffrn_reflns_number 12032
_diffrn_reflns_theta_full 27.99
_diffrn_reflns_theta_max 27.99
_diffrn_reflns_theta_min 2.22
_diffrn_standards_number 0
_exptl_absorpt_coefficient_mu 0.118
_exptl_absorpt_correction_T_max 0.9894
_exptl_absorpt_correction_T_min 0.936
_exptl_absorpt_correction_type integration
_exptl_absorpt_process_details '(XPREP; Bruker, 2004)'
_exptl_crystal_colour colourless
_exptl_crystal_density_diffrn 1.505
_exptl_crystal_density_method 'not measured'
_exptl_crystal_description block
_exptl_crystal_F_000 544
_exptl_crystal_size_max 0.4
_exptl_crystal_size_mid 0.26
_exptl_crystal_size_min 0.1
_refine_diff_density_max 0.358
_refine_diff_density_min -0.26
_refine_ls_extinction_method none
_refine_ls_goodness_of_fit_ref 1.041
_refine_ls_hydrogen_treatment mixed
_refine_ls_matrix_type full
_refine_ls_number_parameters 169
_refine_ls_number_reflns 2733
_refine_ls_number_restraints 0
_refine_ls_restrained_S_all 1.041
_refine_ls_R_factor_gt 0.0449
_refine_ls_shift/su_max 0.001
_refine_ls_structure_factor_coef Fsqd
_refine_ls_weighting_details 'calc w=1/[\s^2^(Fo^2^)+(0.0679P)^2^+0.1146P] where P=(Fo^2^+2Fc^2^)/3'
_refine_ls_weighting_scheme calc
_refine_ls_wR_factor_ref 0.1276
_reflns_number_gt 2263
_reflns_number_total 2733
_reflns_threshold_expression I>2sigma(I)
_cod_data_source_file bt5439.cif
_cod_data_source_block I
_cod_original_sg_symbol_H-M 'P 21/c'
_cod_database_code 2228674
_cod_database_fobs_code 2228674

loop_
_symmetry_equiv_pos_as_xyz
'x, y, z'
'-x, y+1/2, -z+1/2'
'-x, -y, -z'
'x, -y-1/2, z-1/2'

loop_
_atom_site_type_symbol
_atom_site_label
_atom_site_fract_x
_atom_site_fract_y
_atom_site_fract_z
_atom_site_U_iso_or_equiv
_atom_site_adp_type
_atom_site_calc_flag
_atom_site_refinement_flags
_atom_site_occupancy
_atom_site_disorder_assembly
_atom_site_disorder_group
C C1 0.5255(2) 0.82554(8) 0.61723(12) 0.0247(3) Uani d . 1 . .
H H1A 0.5118 0.8385 0.7024 0.03 Uiso calc R 1 . .
H H1B 0.6756 0.81 0.6098 0.03 Uiso calc R 1 . .
C C2 0.2451(2) 0.91915(8) 0.55450(13) 0.0272(3) Uani d . 1 . .
H H2A 0.207 0.9693 0.5057 0.033 Uiso calc R 1 . .
H H2B 0.2281 0.9326 0.6391 0.033 Uiso calc R 1 . .
C C3 0.1515(2) 0.77886(9) 0.58785(13) 0.0262(3) Uani d . 1 . .
H H3A 0.0546 0.7325 0.5615 0.031 Uiso calc R 1 . .
H H3B 0.1334 0.7915 0.6726 0.031 Uiso calc R 1 . .
C C4 0.4040(2) 0.73544(8) 0.44620(12) 0.0232(3) Uani d . 1 . .
H H4A 0.5531 0.7191 0.4376 0.028 Uiso calc R 1 . .
H H4B 0.3097 0.6886 0.4182 0.028 Uiso calc R 1 . .
C C5 0.4895(2) 0.87723(9) 0.41791(12) 0.0271(3) Uani d . 1 . .
H H5A 0.4544 0.927 0.3678 0.033 Uiso calc R 1 . .
H H5B 0.6394 0.8619 0.4096 0.033 Uiso calc R 1 . .
C C6 0.1277(2) 0.83150(9) 0.38914(12) 0.0266(3) Uani d . 1 . .
H H6A 0.0318 0.7851 0.3616 0.032 Uiso calc R 1 . .
H H6B 0.087 0.8805 0.3384 0.032 Uiso calc R 1 . .
N N1 0.37969(18) 0.75391(7) 0.57675(10) 0.0208(3) Uani d . 1 . .
H H1 0.409(3) 0.7097(12) 0.6156(16) 0.031 Uiso d . 1 . .
N N2 0.46828(19) 0.89757(7) 0.54400(10) 0.0243(3) Uani d . 1 . .
N N3 0.09872(18) 0.85121(7) 0.51461(10) 0.0244(3) Uani d . 1 . .
N N4 0.34884(19) 0.80830(7) 0.37423(10) 0.0239(3) Uani d . 1 . .
C C7 0.6729(2) 0.58907(8) 0.63638(11) 0.0176(3) Uani d . 1 . .
C C8 0.7983(2) 0.50985(8) 0.64094(11) 0.0182(3) Uani d . 1 . .
H H8 0.7237 0.4585 0.6406 0.022 Uiso calc R 1 . .
C C9 1.00774(19) 0.50863(8) 0.64536(11) 0.0173(3) Uani d . 1 . .
H H9 1.0825 0.5599 0.6451 0.021 Uiso calc R 1 . .
C C10 1.1315(2) 0.42962(8) 0.65074(11) 0.0180(3) Uani d . 1 . .
O O1 0.46931(14) 0.58179(6) 0.62743(8) 0.0214(2) Uani d . 1 . .
O O2 0.76697(15) 0.65634(6) 0.64178(10) 0.0281(3) Uani d . 1 . .
O O3 1.33649(14) 0.43696(6) 0.64341(9) 0.0220(2) Uani d . 1 . .
H H3 1.382(3) 0.4983(12) 0.6347(15) 0.033 Uiso d . 1 . .
O O4 1.04798(15) 0.36217(6) 0.66187(10) 0.0305(3) Uani d . 1 . .

loop_
_atom_site_aniso_label
_atom_site_aniso_U_11
_atom_site_aniso_U_22
_atom_site_aniso_U_33
_atom_site_aniso_U_12
_atom_site_aniso_U_13
_atom_site_aniso_U_23
C1 0.0283(7) 0.0205(7) 0.0229(6) -0.0018(5) -0.0083(5) -0.0022(5)
C2 0.0381(8) 0.0157(6) 0.0269(7) 0.0061(5) -0.0004(6) -0.0016(5)
C3 0.0258(7) 0.0238(7) 0.0294(7) 0.0016(5) 0.0045(6) 0.0065(5)
C4 0.0275(7) 0.0174(6) 0.0238(7) 0.0009(5) -0.0016(5) -0.0051(5)
C5 0.0326(7) 0.0241(7) 0.0246(7) -0.0079(6) 0.0028(6) 0.0021(5)
C6 0.0297(7) 0.0230(7) 0.0245(7) 0.0008(5) -0.0093(6) 0.0024(5)
N1 0.0259(6) 0.0135(5) 0.0216(5) 0.0013(4) -0.0040(4) 0.0035(4)
N2 0.0315(6) 0.0164(5) 0.0236(6) -0.0032(4) -0.0034(5) -0.0009(4)
N3 0.0254(6) 0.0204(6) 0.0267(6) 0.0041(4) -0.0007(5) 0.0032(4)
N4 0.0308(6) 0.0209(6) 0.0191(5) -0.0019(5) -0.0022(4) -0.0016(4)
C7 0.0189(6) 0.0172(6) 0.0160(6) 0.0009(5) -0.0015(4) 0.0007(4)
C8 0.0200(6) 0.0152(6) 0.0185(6) -0.0005(5) -0.0028(5) 0.0013(4)
C9 0.0195(6) 0.0144(6) 0.0173(5) -0.0013(4) -0.0021(4) 0.0004(4)
C10 0.0188(6) 0.0165(6) 0.0175(6) -0.0002(5) -0.0037(4) 0.0005(4)
O1 0.0167(4) 0.0185(5) 0.0284(5) 0.0017(3) 0.0000(4) 0.0021(4)
O2 0.0241(5) 0.0155(5) 0.0428(6) -0.0015(4) -0.0049(4) 0.0005(4)
O3 0.0168(4) 0.0175(5) 0.0307(5) 0.0012(3) -0.0020(4) 0.0028(4)
O4 0.0253(5) 0.0167(5) 0.0484(7) -0.0031(4) -0.0018(4) 0.0038(4)

loop_
_atom_type_symbol
_atom_type_description
_atom_type_scat_dispersion_real
_atom_type_scat_dispersion_imag
_atom_type_scat_source
C C 0.0033 0.0016 'International Tables Vol C Tables 4.2.6.8 and 6.1.1.4'
H H 0 0 'International Tables Vol C Tables 4.2.6.8 and 6.1.1.4'
N N 0.0061 0.0033 'International Tables Vol C Tables 4.2.6.8 and 6.1.1.4'
O O 0.0106 0.006 'International Tables Vol C Tables 4.2.6.8 and 6.1.1.4'

loop_
_geom_angle_atom_site_label_1
_geom_angle_atom_site_label_2
_geom_angle_atom_site_label_3
_geom_angle_site_symmetry_1
_geom_angle_site_symmetry_3
_geom_angle
_geom_angle_publ_flag
N2 C1 N1 . . 109.36(10) ?
N2 C1 H1A . . 109.8 ?
N1 C1 H1A . . 109.8 ?
N2 C1 H1B . . 109.8 ?
N1 C1 H1B . . 109.8 ?
H1A C1 H1B . . 108.3 ?
N2 C2 N3 . . 112.14(11) ?
N2 C2 H2A . . 109.2 ?
N3 C2 H2A . . 109.2 ?
N2 C2 H2B . . 109.2 ?
N3 C2 H2B . . 109.2 ?
H2A C2 H2B . . 107.9 ?
N3 C3 N1 . . 109.42(11) ?
N3 C3 H3A . . 109.8 ?
N1 C3 H3A . . 109.8 ?
N3 C3 H3B . . 109.8 ?
N1 C3 H3B . . 109.8 ?
H3A C3 H3B . . 108.2 ?
N4 C4 N1 . . 109.76(10) ?
N4 C4 H4A . . 109.7 ?
N1 C4 H4A . . 109.7 ?
N4 C4 H4B . . 109.7 ?
N1 C4 H4B . . 109.7 ?
H4A C4 H4B . . 108.2 ?
N4 C5 N2 . . 112.09(11) ?
N4 C5 H5A . . 109.2 ?
N2 C5 H5A . . 109.2 ?
N4 C5 H5B . . 109.2 ?
N2 C5 H5B . . 109.2 ?
H5A C5 H5B . . 107.9 ?
N4 C6 N3 . . 112.10(11) ?
N4 C6 H6A . . 109.2 ?
N3 C6 H6A . . 109.2 ?
N4 C6 H6B . . 109.2 ?
N3 C6 H6B . . 109.2 ?
H6A C6 H6B . . 107.9 ?
C3 N1 C1 . . 109.07(11) ?
C3 N1 C4 . . 108.88(10) ?
C1 N1 C4 . . 108.65(10) ?
C3 N1 H1 . . 109.9(12) ?
C1 N1 H1 . . 113.1(12) ?
C4 N1 H1 . . 107.1(12) ?
C1 N2 C2 . . 109.24(11) ?
C1 N2 C5 . . 109.06(11) ?
C2 N2 C5 . . 108.26(11) ?
C3 N3 C2 . . 109.00(11) ?
C3 N3 C6 . . 109.07(11) ?
C2 N3 C6 . . 108.38(11) ?
C4 N4 C6 . . 108.59(11) ?
C4 N4 C5 . . 108.84(10) ?
C6 N4 C5 . . 108.47(11) ?
O2 C7 O1 . . 123.81(12) ?
O2 C7 C8 . . 119.76(11) ?
O1 C7 C8 . . 116.43(11) ?
C9 C8 C7 . . 122.51(12) ?
C9 C8 H8 . . 118.7 ?
C7 C8 H8 . . 118.7 ?
C8 C9 C10 . . 122.25(12) ?
C8 C9 H9 . . 118.9 ?
C10 C9 H9 . . 118.9 ?
O4 C10 O3 . . 121.80(11) ?
O4 C10 C9 . . 122.28(12) ?
O3 C10 C9 . . 115.92(11) ?
C10 O3 H3 . . 112.0(9) ?

loop_
_geom_bond_atom_site_label_1
_geom_bond_atom_site_label_2
_geom_bond_site_symmetry_2
_geom_bond_distance
_geom_bond_publ_flag
C1 N2 . 1.4442(17) ?
C1 N1 . 1.5139(17) ?
C1 H1A . 0.99 ?
C1 H1B . 0.99 ?
C2 N2 . 1.4654(19) ?
C2 N3 . 1.4695(18) ?
C2 H2A . 0.99 ?
C2 H2B . 0.99 ?
C3 N3 . 1.4435(17) ?
C3 N1 . 1.5105(17) ?
C3 H3A . 0.99 ?
C3 H3B . 0.99 ?
C4 N4 . 1.4451(17) ?
C4 N1 . 1.5179(17) ?
C4 H4A . 0.99 ?
C4 H4B . 0.99 ?
C5 N4 . 1.4715(18) ?
C5 N2 . 1.4717(18) ?
C5 H5A . 0.99 ?
C5 H5B . 0.99 ?
C6 N4 . 1.4691(19) ?
C6 N3 . 1.4727(18) ?
C6 H6A . 0.99 ?
C6 H6B . 0.99 ?
N1 H1 . 0.845(19) ?
C7 O2 . 1.2320(15) ?
C7 O1 . 1.2821(15) ?
C7 C8 . 1.4971(17) ?
C8 C9 . 1.3161(17) ?
C8 H8 . 0.95 ?
C9 C10 . 1.4889(17) ?
C9 H9 . 0.95 ?
C10 O4 . 1.2179(16) ?
C10 O3 . 1.3081(15) ?
O3 H3 . 1.034(18) ?

loop_
_geom_hbond_atom_site_label_D
_geom_hbond_atom_site_label_H
_geom_hbond_atom_site_label_A
_geom_hbond_site_symmetry_A
_geom_hbond_distance_DH
_geom_hbond_distance_HA
_geom_hbond_distance_DA
_geom_hbond_angle_DHA
N1 H1 O1 . 0.845(19) 2.094(19) 2.8704(14) 153(2)
O3 H3 O1 1_655 1.034(18) 1.458(18) 2.4877(13) 174(2)
C1 H1A O3 2_756 0.99 2.46 3.2708(16) 138
C3 H3B O4 2_656 0.99 2.55 3.4629(18) 154
C4 H4B O4 3_666 0.99 2.48 3.3668(17) 149
C6 H6A O4 3_666 0.99 2.43 3.3352(18) 152

loop_
_geom_torsion_atom_site_label_1
_geom_torsion_atom_site_label_2
_geom_torsion_atom_site_label_3
_geom_torsion_atom_site_label_4
_geom_torsion_site_symmetry_1
_geom_torsion_site_symmetry_2
_geom_torsion_site_symmetry_3
_geom_torsion_site_symmetry_4
_geom_torsion
_geom_torsion_publ_flag
N3 C3 N1 C1 . . . . 59.36(14) ?
N3 C3 N1 C4 . . . . -59.05(14) ?
N2 C1 N1 C3 . . . . -59.07(14) ?
N2 C1 N1 C4 . . . . 59.49(14) ?
N4 C4 N1 C3 . . . . 59.28(13) ?
N4 C4 N1 C1 . . . . -59.39(13) ?
N1 C1 N2 C2 . . . . 58.69(14) ?
N1 C1 N2 C5 . . . . -59.46(14) ?
N3 C2 N2 C1 . . . . -60.15(14) ?
N3 C2 N2 C5 . . . . 58.50(14) ?
N4 C5 N2 C1 . . . . 60.51(15) ?
N4 C5 N2 C2 . . . . -58.25(15) ?
N1 C3 N3 C2 . . . . -59.05(14) ?
N1 C3 N3 C6 . . . . 59.11(14) ?
N2 C2 N3 C3 . . . . 60.25(14) ?
N2 C2 N3 C6 . . . . -58.33(14) ?
N4 C6 N3 C3 . . . . -60.71(15) ?
N4 C6 N3 C2 . . . . 57.83(14) ?
N1 C4 N4 C6 . . . . -59.03(13) ?
N1 C4 N4 C5 . . . . 58.87(14) ?
N3 C6 N4 C4 . . . . 60.45(14) ?
N3 C6 N4 C5 . . . . -57.68(14) ?
N2 C5 N4 C4 . . . . -60.05(15) ?
N2 C5 N4 C6 . . . . 57.93(14) ?
O2 C7 C8 C9 . . . . -3.04(19) ?
O1 C7 C8 C9 . . . . 177.28(11) ?
C7 C8 C9 C10 . . . . 179.56(11) ?
C8 C9 C10 O4 . . . . -6.5(2) ?
C8 C9 C10 O3 . . . . 173.79(11) ?

loop_
_cod_related_entry_id
_cod_related_entry_database
_cod_related_entry_code
1 ChemSpider 21188323
